data_4347287
loop_
_publ_author_name
'Bachmann, Michael'
'Suter, Dominik'
'Blacque, Olivier'
'Venkatesan, Koushik'

_publ_section_title
;
 Tunable and Efficient White Light Phosphorescent Emission Based on Single
 Component N-Heterocyclic Carbene Platinum(II) Complexes.
;
_journal_issue 10
_journal_name_full 'Inorganic chemistry'
_journal_page_first 4733
_journal_page_last 4745
_journal_paper_doi 10.1021/acs.inorgchem.5b02962
_journal_volume 55
_journal_year 2016
_chemical_formula_moiety 'C27 H23 N3 Pt'
_chemical_formula_sum 'C27 H23 N3 Pt'
_chemical_formula_weight 584.57
_chemical_name_systematic
'[1-(1-methyethyl)-3-(pyridin-2-yl-\k<i>N</i>)-2,3-dihydro-1<i>H</i>-imidazol-2-yl-\k<i>C</i>^2^][bis(phenylethynyl)] platinum(II)'
_space_group_crystal_system orthorhombic
_space_group_IT_number 61
_space_group_name_Hall '-P 2ac 2ab'
_space_group_name_H-M_alt 'P b c a'
_atom_sites_solution_hydrogens geom
_atom_sites_solution_primary heavy
_audit_creation_date 2014-11-27
_audit_creation_method
;
Olex2 1.2
(compiled 2014.08.28 svn.r2986 for OlexSys, GUI svn.r4874)
;
_cell_angle_alpha 90
_cell_angle_beta 90
_cell_angle_gamma 90
_cell_formula_units_Z 8
_cell_length_a 10.2144(3)
_cell_length_b 16.6314(6)
_cell_length_c 26.3951(8)
_cell_measurement_reflns_used 11016
_cell_measurement_temperature 183(1)
_cell_measurement_theta_max 30.4
_cell_measurement_theta_min 2.3
_cell_volume 4484.0(2)
_computing_cell_refinement
;
CrysAlisPro, version 1.171.37.31 (Agilent Technologies, 2012)
;
_computing_data_collection
;
CrysAlisPro, version 1.171.37.31 (Agilent Technologies, 2012)
;
_computing_data_reduction
;
CrysAlisPro, version 1.171.36.20 (Agilent Technologies, 2012)
;
_computing_molecular_graphics
;
<i>Mercury</i> (Macrae et al., 2006)
;
_computing_publication_material
; 
Olex2 (Dolomanov et al., 2009), <i>PLATON for Windows</i> (Spek, 2003) and
<i>publCIF</i> (Westrip, 2010)
;
_computing_structure_refinement ' SHELXL2013 (Sheldrick, 2008)'
_computing_structure_solution
;
SHELXS97 (Sheldrick, 2008)
;
_diffrn_ambient_temperature 183(1)
_diffrn_detector_area_resol_mean 10.4498
_diffrn_measured_fraction_theta_full 0.999
_diffrn_measured_fraction_theta_max 0.999
_diffrn_measurement_details
;
#__ type_ start__ end____ width___ exp.time_
  1 omega  -61.00   41.00   0.5000   45.0000
omega____ theta____ kappa____ phi______ frames
    -       14.7148  -38.0000 -120.0000 204

#__ type_ start__ end____ width___ exp.time_
  2 omega  -75.00  104.00   0.5000   45.0000
omega____ theta____ kappa____ phi______ frames
    -       14.7148    0.0000  -90.0000 358

#__ type_ start__ end____ width___ exp.time_
  3 omega  -12.00   52.00   0.5000   45.0000
omega____ theta____ kappa____ phi______ frames
    -       14.7148   38.0000   30.0000 128
;
_diffrn_measurement_device_type 'Xcalibur, Ruby'
_diffrn_measurement_method '\w scans'
_diffrn_orient_matrix_UB_11 0.0006020000
_diffrn_orient_matrix_UB_12 0.0424713000
_diffrn_orient_matrix_UB_13 0.0024629000
_diffrn_orient_matrix_UB_21 0.0525636000
_diffrn_orient_matrix_UB_22 -0.0028318000
_diffrn_orient_matrix_UB_23 0.0174784000
_diffrn_orient_matrix_UB_31 0.0453781000
_diffrn_orient_matrix_UB_32 0.0027292000
_diffrn_orient_matrix_UB_33 -0.0202571000
_diffrn_radiation_monochromator graphite
_diffrn_radiation_type MoK\a
_diffrn_radiation_wavelength 0.71073
_diffrn_reflns_av_R_equivalents 0.0496
_diffrn_reflns_av_unetI/netI 0.0279
_diffrn_reflns_Laue_measured_fraction_full 0.999
_diffrn_reflns_Laue_measured_fraction_max 0.999
_diffrn_reflns_limit_h_max 12
_diffrn_reflns_limit_h_min -12
_diffrn_reflns_limit_k_max 20
_diffrn_reflns_limit_k_min -20
_diffrn_reflns_limit_l_max 32
_diffrn_reflns_limit_l_min -32
_diffrn_reflns_number 36605
_diffrn_reflns_point_group_measured_fraction_full 0.999
_diffrn_reflns_point_group_measured_fraction_max 0.999
_diffrn_reflns_theta_full 25.242
_diffrn_reflns_theta_max 26.372
_diffrn_reflns_theta_min 2.464
_diffrn_source 'Enhance (Mo) X-ray Source'
_exptl_absorpt_coefficient_mu 6.277
_exptl_absorpt_correction_T_max 0.891
_exptl_absorpt_correction_T_min 0.352
_exptl_absorpt_correction_type analytical
_exptl_absorpt_process_details
;
CrysAlisPro, Agilent Technologies,
Version 1.171.36.20 (release 27-06-2012 CrysAlis171 .NET)
(compiled Jul 11 2012,15:38:31)
Analytical numeric absorption correction using a multifaceted crystal
model based on expressions derived by R.C. Clark & J.S. Reid.
(Clark, R. C. & Reid, J. S. (1995). Acta Cryst. A51, 887-897)
;
_exptl_crystal_colour yellow
_exptl_crystal_density_diffrn 1.732
_exptl_crystal_description plate
_exptl_crystal_F_000 2272
_exptl_crystal_size_max 0.47
_exptl_crystal_size_mid 0.19
_exptl_crystal_size_min 0.03
_refine_diff_density_max 2.017
_refine_diff_density_min -1.475
_refine_diff_density_rms 0.120
_refine_ls_extinction_method none
_refine_ls_goodness_of_fit_ref 1.239
_refine_ls_hydrogen_treatment constr
_refine_ls_matrix_type full
_refine_ls_number_parameters 282
_refine_ls_number_reflns 4582
_refine_ls_number_restraints 6
_refine_ls_restrained_S_all 1.241
_refine_ls_R_factor_all 0.0572
_refine_ls_R_factor_gt 0.0464
_refine_ls_shift/su_max 0.001
_refine_ls_shift/su_mean 0.000
_refine_ls_structure_factor_coef Fsqd
_refine_ls_weighting_details 'w=1/[\s^2^(Fo^2^)+35.4527P] where P=(Fo^2^+2Fc^2^)/3'
_refine_ls_weighting_scheme calc
_refine_ls_wR_factor_gt 0.0782
_refine_ls_wR_factor_ref 0.0817
_reflns_number_gt 3775
_reflns_number_total 4582
_reflns_threshold_expression 'I > 2\s(I)'
_cod_data_source_file ic5b02962_si_003.cif
_cod_data_source_block 2
_cod_database_code 4347287
_shelxl_version_number 2014/6
_olex2_refinement_description
;
1. Fixed Uiso
 At 1.2 times of:
  All C(H) groups
 At 1.5 times of:
  All C(H,H,H) groups
2. Uiso/Uaniso restraints and constraints
C10 \\sim C11: within 3A with sigma of 0.005 and sigma for terminal atoms of
0.01
3.a Ternary CH refined with riding coordinates:
 C9(H9)
3.b Aromatic/amide H refined with riding coordinates:
 C1(H1), C2(H2), C3(H3), C4(H4), C7(H7), C8(H8), C15(H15), C16(H16), C17(H17),
 C18(H18), C19(H19), C23(H23), C24(H24), C25(H25), C26(H26), C27(H27)
3.c Idealised Me refined as rotating group:
 C10(H10A,H10B,H10C), C11(H11A,H11B,H11C)
;

loop_
_space_group_symop_operation_xyz
'x, y, z'
'-x+1/2, -y, z+1/2'
'x+1/2, -y+1/2, -z'
'-x, y+1/2, -z+1/2'
'-x, -y, -z'
'x-1/2, y, -z-1/2'
'-x-1/2, y-1/2, z'
'x, -y-1/2, z-1/2'

loop_
_atom_site_label
_atom_site_type_symbol
_atom_site_fract_x
_atom_site_fract_y
_atom_site_fract_z
_atom_site_U_iso_or_equiv
_atom_site_adp_type
_atom_site_occupancy
_atom_site_site_symmetry_order
_atom_site_calc_flag
_atom_site_refinement_flags_posn
C1 C 0.4028(7) 0.5177(4) 0.4313(3) 0.0385(18) Uani 1 1 d .
H1 H 0.4151 0.4658 0.4435 0.046 Uiso 1 1 calc R
C2 C 0.2882(8) 0.5568(5) 0.4426(3) 0.051(2) Uani 1 1 d .
H2 H 0.2252 0.5318 0.4626 0.061 Uiso 1 1 calc R
C3 C 0.2669(8) 0.6323(5) 0.4243(3) 0.046(2) Uani 1 1 d .
H3 H 0.1884 0.6588 0.4305 0.055 Uiso 1 1 calc R
C4 C 0.3649(8) 0.6686(4) 0.3962(3) 0.0389(18) Uani 1 1 d .
H4 H 0.3543 0.7205 0.3838 0.047 Uiso 1 1 calc R
C5 C 0.4772(7) 0.6267(4) 0.3872(2) 0.0278(14) Uani 1 1 d .
C6 C 0.6884(6) 0.6079(4) 0.3503(2) 0.0243(13) Uani 1 1 d .
C7 C 0.7190(9) 0.7317(4) 0.3177(3) 0.046(2) Uani 1 1 d .
H7 H 0.7591 0.7743 0.3010 0.055 Uiso 1 1 calc R
C8 C 0.6032(8) 0.7343(4) 0.3407(3) 0.0427(19) Uani 1 1 d .
H8 H 0.5469 0.7780 0.3432 0.051 Uiso 1 1 calc R
C9 C 0.8951(8) 0.6278(5) 0.3007(3) 0.046(2) Uani 1 1 d .
H9 H 0.9095 0.5717 0.3106 0.056 Uiso 1 1 calc R
C10 C 1.0061(10) 0.6773(8) 0.3211(4) 0.096(3) Uani 1 1 d .
H10A H 1.0133 0.6689 0.3570 0.144 Uiso 1 1 calc GR
H10B H 0.9897 0.7331 0.3145 0.144 Uiso 1 1 calc GR
H10C H 1.0862 0.6614 0.3050 0.144 Uiso 1 1 calc GR
C11 C 0.8879(11) 0.6315(7) 0.2444(4) 0.083(3) Uani 1 1 d .
H11A H 0.8649 0.6851 0.2341 0.125 Uiso 1 1 calc GR
H11B H 0.8227 0.5945 0.2325 0.125 Uiso 1 1 calc GR
H11C H 0.9714 0.6175 0.2303 0.125 Uiso 1 1 calc GR
C12 C 0.6354(6) 0.3958(4) 0.4169(2) 0.0267(14) Uani 1 1 d .
C13 C 0.6030(6) 0.3356(4) 0.4379(2) 0.0280(15) Uani 1 1 d .
C14 C 0.5676(6) 0.2623(4) 0.4638(2) 0.0252(14) Uani 1 1 d .
C15 C 0.6327(7) 0.1906(4) 0.4527(2) 0.0313(15) Uani 1 1 d .
H15 H 0.6994 0.1905 0.4287 0.038 Uiso 1 1 calc R
C16 C 0.5992(8) 0.1194(4) 0.4768(3) 0.0358(17) Uani 1 1 d .
H16 H 0.6423 0.0719 0.4686 0.043 Uiso 1 1 calc R
C17 C 0.5019(7) 0.1191(5) 0.5131(2) 0.0370(18) Uani 1 1 d .
H17 H 0.4799 0.0715 0.5295 0.044 Uiso 1 1 calc R
C18 C 0.4376(7) 0.1891(5) 0.5248(3) 0.0333(16) Uani 1 1 d .
H18 H 0.3729 0.1888 0.5496 0.040 Uiso 1 1 calc R
C19 C 0.4680(6) 0.2604(4) 0.5001(3) 0.0295(15) Uani 1 1 d .
H19 H 0.4220 0.3071 0.5077 0.035 Uiso 1 1 calc R
C20 C 0.8461(6) 0.4589(4) 0.3628(2) 0.0267(14) Uani 1 1 d .
C21 C 0.9565(7) 0.4386(4) 0.3520(2) 0.0286(14) Uani 1 1 d .
C22 C 1.0877(7) 0.4193(4) 0.3348(2) 0.0298(15) Uani 1 1 d .
C23 C 1.1785(7) 0.3863(4) 0.3676(3) 0.0338(16) Uani 1 1 d .
H23 H 1.1553 0.3767 0.4012 0.041 Uiso 1 1 calc R
C24 C 1.3039(7) 0.3672(5) 0.3512(3) 0.047(2) Uani 1 1 d .
H24 H 1.3641 0.3448 0.3735 0.057 Uiso 1 1 calc R
C25 C 1.3383(9) 0.3815(5) 0.3019(4) 0.057(2) Uani 1 1 d .
H25 H 1.4214 0.3675 0.2905 0.068 Uiso 1 1 calc R
C26 C 1.2511(9) 0.4161(5) 0.2693(3) 0.054(2) Uani 1 1 d .
H26 H 1.2763 0.4274 0.2362 0.065 Uiso 1 1 calc R
C27 C 1.1262(8) 0.4344(5) 0.2851(3) 0.0404(18) Uani 1 1 d .
H27 H 1.0670 0.4571 0.2624 0.048 Uiso 1 1 calc R
N1 N 0.4978(5) 0.5511(3) 0.4034(2) 0.0288(12) Uani 1 1 d .
N2 N 0.5845(6) 0.6572(3) 0.3603(2) 0.0294(12) Uani 1 1 d .
N3 N 0.7700(6) 0.6546(4) 0.3229(2) 0.0371(14) Uani 1 1 d .
Pt1 Pt 0.67502(2) 0.49913(2) 0.38198(2) 0.02540(8) Uani 1 1 d .

loop_
_atom_site_aniso_label
_atom_site_aniso_U_11
_atom_site_aniso_U_22
_atom_site_aniso_U_33
_atom_site_aniso_U_23
_atom_site_aniso_U_13
_atom_site_aniso_U_12
C1 0.039(4) 0.025(4) 0.051(4) 0.004(3) 0.015(4) 0.001(3)
C2 0.036(4) 0.055(6) 0.062(5) 0.009(4) 0.019(4) 0.010(4)
C3 0.040(4) 0.049(5) 0.048(4) -0.006(4) 0.006(4) 0.014(4)
C4 0.048(5) 0.029(4) 0.039(4) -0.002(3) -0.003(4) 0.007(3)
C5 0.033(4) 0.028(4) 0.022(3) -0.001(3) -0.002(3) 0.002(3)
C6 0.032(3) 0.016(3) 0.025(3) 0.006(2) -0.002(3) -0.004(3)
C7 0.063(6) 0.019(4) 0.056(5) 0.012(3) 0.000(4) -0.007(4)
C8 0.055(5) 0.017(4) 0.056(5) 0.010(3) -0.004(4) 0.000(3)
C9 0.042(4) 0.044(5) 0.053(5) 0.017(4) 0.006(4) -0.009(4)
C10 0.058(6) 0.145(9) 0.085(7) -0.022(7) 0.010(5) -0.027(6)
C11 0.072(6) 0.117(8) 0.061(6) -0.006(6) 0.017(5) -0.003(6)
C12 0.025(3) 0.018(3) 0.037(4) 0.007(3) 0.004(3) 0.000(3)
C13 0.019(3) 0.034(4) 0.031(3) 0.002(3) -0.001(3) 0.000(3)
C14 0.020(3) 0.029(4) 0.026(3) 0.003(3) -0.004(3) -0.003(3)
C15 0.031(4) 0.035(4) 0.028(3) 0.003(3) 0.005(3) 0.007(3)
C16 0.050(5) 0.021(4) 0.036(4) 0.003(3) 0.000(4) -0.002(3)
C17 0.040(4) 0.037(4) 0.034(4) 0.013(3) -0.006(4) -0.012(4)
C18 0.025(4) 0.047(5) 0.027(3) 0.002(3) 0.001(3) -0.011(3)
C19 0.020(3) 0.032(4) 0.036(3) 0.002(3) 0.003(3) -0.001(3)
C20 0.028(4) 0.024(3) 0.028(3) 0.006(3) -0.004(3) -0.008(3)
C21 0.028(4) 0.024(3) 0.033(3) 0.003(3) -0.006(3) -0.007(3)
C22 0.029(4) 0.031(4) 0.030(3) -0.003(3) 0.002(3) -0.007(3)
C23 0.029(4) 0.040(4) 0.032(4) -0.001(3) 0.005(3) 0.002(3)
C24 0.031(4) 0.046(5) 0.066(5) -0.004(4) 0.001(4) 0.005(4)
C25 0.044(5) 0.048(5) 0.078(6) -0.007(5) 0.033(5) 0.005(4)
C26 0.064(6) 0.052(6) 0.047(5) 0.000(4) 0.028(5) -0.006(5)
C27 0.047(5) 0.036(4) 0.038(4) 0.005(3) 0.004(4) -0.008(4)
N1 0.026(3) 0.028(3) 0.032(3) 0.000(2) 0.001(2) 0.001(2)
N2 0.032(3) 0.024(3) 0.032(3) 0.004(2) -0.004(3) -0.001(2)
N3 0.039(3) 0.033(3) 0.040(3) 0.010(3) 0.000(3) -0.010(3)
Pt1 0.02415(13) 0.02534(13) 0.02671(13) 0.00496(11) -0.00052(10) -0.00224(12)

loop_
_atom_type_symbol
_atom_type_description
_atom_type_scat_dispersion_real
_atom_type_scat_dispersion_imag
_atom_type_scat_source
C C 0.0033 0.0016 'International Tables Vol C Tables 4.2.6.8 and 6.1.1.4'
H H 0.0000 0.0000 'International Tables Vol C Tables 4.2.6.8 and 6.1.1.4'
N N 0.0061 0.0033 'International Tables Vol C Tables 4.2.6.8 and 6.1.1.4'
Pt Pt -1.7033 8.3905 'International Tables Vol C Tables 4.2.6.8 and 6.1.1.4'

loop_
_exptl_crystal_face_index_h
_exptl_crystal_face_index_k
_exptl_crystal_face_index_l
_exptl_crystal_face_perp_dist
_exptl_oxdiff_crystal_face_indexfrac_h
_exptl_oxdiff_crystal_face_indexfrac_k
_exptl_oxdiff_crystal_face_indexfrac_l
_exptl_oxdiff_crystal_face_x
_exptl_oxdiff_crystal_face_y
_exptl_oxdiff_crystal_face_z
0 0 1 0.0942 0.0000 0.0000 1.0000 0.0025 0.0175 -0.0203
-1 0 0 0.1765 -1.0000 0.0000 0.0000 -0.0006 -0.0526 -0.0454
1 0 2 0.1770 1.0000 0.0000 2.0000 0.0055 0.0875 0.0049
0 1 0 0.0076 -0.0000 1.0000 -0.0000 0.0425 -0.0028 0.0027
0 -4 -1 0.0065 0.0000 -4.0000 -1.0000 -0.1723 -0.0062 0.0093

loop_
_geom_angle_atom_site_label_1
_geom_angle_atom_site_label_2
_geom_angle_atom_site_label_3
_geom_angle
C2 C1 H1 118.6
N1 C1 H1 118.6
N1 C1 C2 122.8(7)
C1 C2 H2 120.2
C3 C2 C1 119.7(8)
C3 C2 H2 120.2
C2 C3 H3 120.8
C2 C3 C4 118.5(7)
C4 C3 H3 120.8
C3 C4 H4 120.7
C5 C4 C3 118.6(7)
C5 C4 H4 120.7
C4 C5 N2 124.2(6)
N1 C5 C4 123.6(7)
N1 C5 N2 112.2(6)
N2 C6 Pt1 114.2(4)
N3 C6 N2 103.7(5)
N3 C6 Pt1 142.0(5)
C8 C7 H7 125.7
C8 C7 N3 108.5(7)
N3 C7 H7 125.7
C7 C8 H8 127.4
C7 C8 N2 105.2(7)
N2 C8 H8 127.4
C10 C9 H9 108.2
C11 C9 H9 108.2
C11 C9 C10 111.9(8)
N3 C9 H9 108.2
N3 C9 C10 110.2(8)
N3 C9 C11 109.9(7)
C9 C10 H10A 109.5
C9 C10 H10B 109.5
C9 C10 H10C 109.5
H10A C10 H10B 109.5
H10A C10 H10C 109.5
H10B C10 H10C 109.5
C9 C11 H11A 109.5
C9 C11 H11B 109.5
C9 C11 H11C 109.5
H11A C11 H11B 109.5
H11A C11 H11C 109.5
H11B C11 H11C 109.5
C13 C12 Pt1 175.5(6)
C12 C13 C14 178.3(7)
C15 C14 C13 120.2(6)
C19 C14 C13 121.7(6)
C19 C14 C15 118.2(6)
C14 C15 H15 119.5
C16 C15 C14 121.0(6)
C16 C15 H15 119.5
C15 C16 H16 120.0
C17 C16 C15 119.9(7)
C17 C16 H16 120.0
C16 C17 H17 120.1
C18 C17 C16 119.9(7)
C18 C17 H17 120.1
C17 C18 H18 119.6
C17 C18 C19 120.8(6)
C19 C18 H18 119.6
C14 C19 H19 119.9
C18 C19 C14 120.2(6)
C18 C19 H19 119.9
C21 C20 Pt1 175.6(6)
C20 C21 C22 174.5(7)
C23 C22 C21 120.8(6)
C23 C22 C27 118.2(7)
C27 C22 C21 121.0(7)
C22 C23 H23 119.5
C22 C23 C24 120.9(7)
C24 C23 H23 119.5
C23 C24 H24 120.2
C25 C24 C23 119.6(8)
C25 C24 H24 120.2
C24 C25 H25 119.8
C26 C25 C24 120.4(8)
C26 C25 H25 119.8
C25 C26 H26 119.8
C25 C26 C27 120.4(8)
C27 C26 H26 119.8
C22 C27 H27 119.7
C26 C27 C22 120.5(8)
C26 C27 H27 119.7
C1 N1 C5 116.7(6)
C1 N1 Pt1 127.3(5)
C5 N1 Pt1 116.0(4)
C6 N2 C5 119.2(5)
C6 N2 C8 111.9(6)
C8 N2 C5 128.9(6)
C6 N3 C7 110.6(6)
C6 N3 C9 125.0(6)
C7 N3 C9 124.4(6)
C6 Pt1 N1 78.3(2)
C12 Pt1 C6 171.5(3)
C12 Pt1 N1 93.2(2)
C20 Pt1 C6 98.1(3)
C20 Pt1 C12 90.4(3)
C20 Pt1 N1 175.6(2)

loop_
_geom_bond_atom_site_label_1
_geom_bond_atom_site_label_2
_geom_bond_distance
C1 H1 0.9300
C1 C2 1.372(10)
C1 N1 1.338(9)
C2 H2 0.9300
C2 C3 1.364(11)
C3 H3 0.9300
C3 C4 1.382(11)
C4 H4 0.9300
C4 C5 1.363(10)
C5 N1 1.344(8)
C5 N2 1.400(9)
C6 N2 1.368(8)
C6 N3 1.350(8)
C6 Pt1 1.997(6)
C7 H7 0.9300
C7 C8 1.330(11)
C7 N3 1.391(9)
C8 H8 0.9300
C8 N2 1.395(8)
C9 H9 0.9800
C9 C10 1.502(13)
C9 C11 1.489(12)
C9 N3 1.475(10)
C10 H10A 0.9600
C10 H10B 0.9600
C10 H10C 0.9600
C11 H11A 0.9600
C11 H11B 0.9600
C11 H11C 0.9600
C12 C13 1.191(9)
C12 Pt1 1.992(6)
C13 C14 1.445(9)
C14 C15 1.396(9)
C14 C19 1.396(9)
C15 H15 0.9300
C15 C16 1.387(9)
C16 H16 0.9300
C16 C17 1.380(10)
C17 H17 0.9300
C17 C18 1.372(10)
C18 H18 0.9300
C18 C19 1.390(10)
C19 H19 0.9300
C20 C21 1.212(9)
C20 Pt1 1.938(7)
C21 C22 1.450(9)
C22 C23 1.383(10)
C22 C27 1.393(9)
C23 H23 0.9300
C23 C24 1.389(10)
C24 H24 0.9300
C24 C25 1.368(12)
C25 H25 0.9300
C25 C26 1.366(12)
C26 H26 0.9300
C26 C27 1.377(12)
C27 H27 0.9300
N1 Pt1 2.084(5)
